data_2019181
loop_
_publ_author_name
'Mayo, Dennis H.'
'Peng, Yang'
'Zavalij, Peter'
'Bowen, Kit H.'
'Eichhorn, Bryan W.'

_publ_section_title
;
 Aluminium(III) amidinates formed from reactions of `AlCl' with lithium
 amidinates
;
_journal_coeditor_code KY3026
_journal_issue 10
_journal_name_full 'Acta Crystallographica Section C'
_journal_page_first 1120
_journal_page_last 1123
_journal_paper_doi 10.1107/S0108270113023135
_journal_volume 69
_journal_year 2013
_chemical_formula_iupac '[Al (C13 H19 N2)2 Cl]'
_chemical_formula_moiety 'C26 H38 Al Cl N4'
_chemical_formula_sum 'C26 H38 Al Cl N4'
_chemical_formula_weight 469.03
_chemical_name_common AlCl-complex
_chemical_name_systematic
;
Chloridobis(<i>N</i>,<i>N</i>'-diisopropylbenzimidamido)aluminium(III)
;
_space_group_crystal_system monoclinic
_space_group_IT_number 14
_space_group_name_Hall '-P 2ybc'
_space_group_name_H-M_alt 'P 1 21/c 1'
_symmetry_cell_setting monoclinic
_symmetry_space_group_name_Hall '-P 2ybc'
_symmetry_space_group_name_H-M 'P 1 21/c 1'
_atom_sites_solution_hydrogens geom
_atom_sites_solution_primary direct
_atom_sites_solution_secondary difmap
_audit_creation_method 'SHELXL-2012 & ZCIF'
_cell_angle_alpha 90
_cell_angle_beta 106.2870(10)
_cell_angle_gamma 90
_cell_formula_units_Z 8
_cell_length_a 19.2050(10)
_cell_length_b 16.4832(9)
_cell_length_c 17.8498(10)
_cell_measurement_reflns_used 8832
_cell_measurement_temperature 100(2)
_cell_measurement_theta_max 25.1
_cell_measurement_theta_min 2.2
_cell_volume 5423.8(5)
_computing_cell_refinement 'APEX2 (Bruker, 2010)'
_computing_data_collection 'APEX2 (Bruker, 2010)'
_computing_data_reduction 'APEX2 and SAINT (Bruker, 2010)'
_computing_molecular_graphics 'XSHEL (Bruker, 2004)'
_computing_publication_material
;
APEX2 (Bruker, 2010) and SHELXL2012 (Sheldrick, 2012)
;
_computing_structure_refinement 'SHELXL2012 (Sheldrick, 2012)'
_computing_structure_solution 'SHELXS97 (Sheldrick, 2008)'
_diffrn_ambient_temperature 100(2)
_diffrn_detector_area_resol_mean 8.333
_diffrn_measured_fraction_theta_full 0.999
_diffrn_measured_fraction_theta_max 0.999
_diffrn_measurement_device_type 'Bruker SMART APEXII area-detector'
_diffrn_measurement_method '\f and \w scans'
_diffrn_radiation_monochromator graphite
_diffrn_radiation_type MoK\a
_diffrn_radiation_wavelength 0.71073
_diffrn_reflns_av_R_equivalents 0.0803
_diffrn_reflns_limit_h_max 23
_diffrn_reflns_limit_h_min 0
_diffrn_reflns_limit_k_max 0
_diffrn_reflns_limit_k_min -20
_diffrn_reflns_limit_l_max 21
_diffrn_reflns_limit_l_min -22
_diffrn_reflns_number 100296
_diffrn_reflns_theta_full 26.000
_diffrn_reflns_theta_max 25.999
_diffrn_reflns_theta_min 1.657
_exptl_absorpt_coefficient_mu 0.193
_exptl_absorpt_correction_T_max 0.973
_exptl_absorpt_correction_T_min 0.858
_exptl_absorpt_correction_type multi-scan
_exptl_absorpt_process_details '(TWINABS; Sheldrick, 2008)'
_exptl_crystal_colour yellow
_exptl_crystal_density_diffrn 1.149
_exptl_crystal_density_method 'not measured'
_exptl_crystal_description prism
_exptl_crystal_F_000 2016
_exptl_crystal_size_max 0.21
_exptl_crystal_size_mid 0.20
_exptl_crystal_size_min 0.14
_refine_diff_density_max 0.446
_refine_diff_density_min -0.310
_refine_ls_extinction_method none
_refine_ls_goodness_of_fit_ref 1.000
_refine_ls_hydrogen_treatment constr
_refine_ls_matrix_type full
_refine_ls_number_parameters 593
_refine_ls_number_reflns 10641
_refine_ls_number_restraints 0
_refine_ls_restrained_S_all 1.000
_refine_ls_R_factor_all 0.0772
_refine_ls_R_factor_gt 0.0463
_refine_ls_shift/su_max 0.001
_refine_ls_shift/su_mean 0.000
_refine_ls_structure_factor_coef Fsqd
_refine_ls_weighting_details 'w = 1/[\s^2^(Fo^2^)+(0.0100P)^2^+4.6800P] where P=(Fo^2^+2Fc^2^)/3'
_refine_ls_weighting_scheme calc
_refine_ls_wR_factor_gt 0.0820
_refine_ls_wR_factor_ref 0.0896
_reflns_number_gt 7375
_reflns_number_total 10641
_reflns_threshold_expression I>2\s(I)
_cod_data_source_file ky3026.cif
_cod_data_source_block AlPhCNiPr22Cl
_cod_original_sg_symbol_H-M P21/c
_cod_database_code 2019181
_shelx_space_group_comment
;
The symmetry employed for this shelxl refinement is uniquely defined by the
following loop, which should always be used as a source of symmetry information
in preference to the above space-group names. They are only intended as
comments.
;
_shelx_estimated_absorpt_t_min 0.961
_shelx_estimated_absorpt_t_max 0.973

loop_
_space_group_symop_operation_xyz
'x, y, z'
'-x, y+1/2, -z+1/2'
'-x, -y, -z'
'x, -y-1/2, z-1/2'

loop_
_atom_site_type_symbol
_atom_site_label
_atom_site_fract_x
_atom_site_fract_y
_atom_site_fract_z
_atom_site_U_iso_or_equiv
_atom_site_adp_type
_atom_site_calc_flag
_atom_site_occupancy
Al Al1 0.40996(3) 0.30415(4) 0.46657(4) 0.02013(15) Uani d 1
Cl Cl1 0.48446(3) 0.33724(3) 0.39740(3) 0.02442(13) Uani d 1
C C1A 0.45647(11) 0.34633(12) 0.59834(13) 0.0226(5) Uani d 1
C C2A 0.48630(12) 0.37850(13) 0.67933(12) 0.0229(5) Uani d 1
C C3A 0.51624(12) 0.45585(13) 0.69101(13) 0.0269(5) Uani d 1
H H3A 0.5171 0.4886 0.6475 0.032 Uiso calc 1
C C4A 0.54482(12) 0.48525(14) 0.76596(14) 0.0311(6) Uani d 1
H H4A 0.5661 0.5377 0.7738 0.037 Uiso calc 1
C C5A 0.54242(13) 0.43847(15) 0.82921(14) 0.0362(6) Uani d 1
H H5A 0.5614 0.4591 0.8806 0.043 Uiso calc 1
C C6A 0.51261(14) 0.36187(15) 0.81813(14) 0.0382(6) Uani d 1
H H6A 0.5114 0.3298 0.8619 0.046 Uiso calc 1
C C7A 0.48443(13) 0.33143(14) 0.74348(13) 0.0312(6) Uani d 1
H H7A 0.4639 0.2786 0.7360 0.037 Uiso calc 1
N N1A 0.39906(9) 0.37715(10) 0.54562(10) 0.0239(4) Uani d 1
C C11A 0.34861(12) 0.43629(14) 0.56244(13) 0.0281(5) Uani d 1
H H11A 0.3687 0.4558 0.6173 0.034 Uiso calc 1
C C12A 0.27567(13) 0.39630(16) 0.55493(16) 0.0400(6) Uani d 1
H H12A 0.2558 0.3759 0.5016 0.060 Uiso calc 1
H H12B 0.2422 0.4361 0.5665 0.060 Uiso calc 1
H H12C 0.2820 0.3511 0.5919 0.060 Uiso calc 1
C C13A 0.34198(13) 0.50824(14) 0.50763(15) 0.0356(6) Uani d 1
H H13A 0.3898 0.5329 0.5148 0.053 Uiso calc 1
H H13B 0.3088 0.5484 0.5192 0.053 Uiso calc 1
H H13C 0.3230 0.4898 0.4535 0.053 Uiso calc 1
N N2A 0.48408(9) 0.28481(10) 0.56825(10) 0.0223(4) Uani d 1
C C21A 0.55718(12) 0.25225(13) 0.60462(14) 0.0276(5) Uani d 1
H H21A 0.5635 0.2450 0.6618 0.033 Uiso calc 1
C C22A 0.56353(13) 0.16986(14) 0.56882(14) 0.0338(6) Uani d 1
H H22A 0.5286 0.1322 0.5808 0.051 Uiso calc 1
H H22B 0.6128 0.1488 0.5905 0.051 Uiso calc 1
H H22C 0.5533 0.1755 0.5121 0.051 Uiso calc 1
C C23A 0.61602(13) 0.30916(15) 0.59374(16) 0.0415(7) Uani d 1
H H23A 0.6106 0.3164 0.5379 0.062 Uiso calc 1
H H23B 0.6638 0.2859 0.6189 0.062 Uiso calc 1
H H23C 0.6116 0.3618 0.6174 0.062 Uiso calc 1
C C1B 0.30417(11) 0.24168(13) 0.38434(12) 0.0212(5) Uani d 1
C C2B 0.24110(11) 0.19646(13) 0.33379(12) 0.0227(5) Uani d 1
C C3B 0.25077(12) 0.14563(14) 0.27549(13) 0.0283(5) Uani d 1
H H3B 0.2971 0.1412 0.2666 0.034 Uiso calc 1
C C4B 0.19276(13) 0.10123(15) 0.23016(14) 0.0344(6) Uani d 1
H H4B 0.1992 0.0675 0.1894 0.041 Uiso calc 1
C C5B 0.12579(14) 0.10598(16) 0.24418(15) 0.0393(6) Uani d 1
H H5B 0.0863 0.0749 0.2136 0.047 Uiso calc 1
C C6B 0.11620(13) 0.15570(16) 0.30243(15) 0.0388(6) Uani d 1
H H6B 0.0701 0.1587 0.3121 0.047 Uiso calc 1
C C7B 0.17323(12) 0.20128(14) 0.34691(13) 0.0295(5) Uani d 1
H H7B 0.1661 0.2360 0.3866 0.035 Uiso calc 1
N N1B 0.35512(9) 0.20577(10) 0.44238(10) 0.0213(4) Uani d 1
C C11B 0.34447(12) 0.12476(13) 0.47142(13) 0.0256(5) Uani d 1
H H11B 0.2934 0.1079 0.4452 0.031 Uiso calc 1
C C12B 0.35318(13) 0.12823(15) 0.55884(13) 0.0348(6) Uani d 1
H H12D 0.4028 0.1447 0.5862 0.052 Uiso calc 1
H H12E 0.3435 0.0745 0.5773 0.052 Uiso calc 1
H H12F 0.3189 0.1676 0.5693 0.052 Uiso calc 1
C C13B 0.39439(13) 0.06279(13) 0.45069(14) 0.0329(6) Uani d 1
H H13D 0.3859 0.0616 0.3939 0.049 Uiso calc 1
H H13E 0.3845 0.0091 0.4689 0.049 Uiso calc 1
H H13F 0.4450 0.0777 0.4758 0.049 Uiso calc 1
N N2B 0.31993(9) 0.31941(10) 0.38067(10) 0.0220(4) Uani d 1
C C21B 0.28949(12) 0.37497(13) 0.31475(13) 0.0272(5) Uani d 1
H H21B 0.3180 0.4264 0.3275 0.033 Uiso calc 1
C C22B 0.21167(13) 0.39796(15) 0.30638(15) 0.0383(6) Uani d 1
H H22D 0.1804 0.3506 0.2892 0.058 Uiso calc 1
H H22E 0.1971 0.4414 0.2677 0.058 Uiso calc 1
H H22F 0.2069 0.4168 0.3568 0.058 Uiso calc 1
C C23B 0.30095(13) 0.34464(14) 0.23853(13) 0.0319(6) Uani d 1
H H23D 0.3521 0.3306 0.2468 0.048 Uiso calc 1
H H23E 0.2872 0.3873 0.1988 0.048 Uiso calc 1
H H23F 0.2709 0.2965 0.2209 0.048 Uiso calc 1
Al Al2 0.09906(3) 0.69869(4) 0.04045(4) 0.01958(14) Uani d 1
Cl Cl2 0.03433(3) 0.64402(3) 0.11154(3) 0.02421(13) Uani d 1
C C1C 0.19838(11) 0.77567(12) 0.11760(12) 0.0207(5) Uani d 1
C C2C 0.25703(11) 0.82799(13) 0.16634(12) 0.0212(5) Uani d 1
C C3C 0.32648(12) 0.82681(13) 0.15708(13) 0.0265(5) Uani d 1
H H3C 0.3376 0.7907 0.1206 0.032 Uiso calc 1
C C4C 0.37958(13) 0.87813(14) 0.20084(13) 0.0308(6) Uani d 1
H H4C 0.4268 0.8776 0.1938 0.037 Uiso calc 1
C C5C 0.36378(13) 0.93017(14) 0.25483(13) 0.0308(6) Uani d 1
H H5C 0.4001 0.9658 0.2844 0.037 Uiso calc 1
C C6C 0.29541(13) 0.93037(14) 0.26565(13) 0.0309(6) Uani d 1
H H6C 0.2851 0.9650 0.3037 0.037 Uiso calc 1
C C7C 0.24181(12) 0.88011(13) 0.22103(13) 0.0267(5) Uani d 1
H H7C 0.1945 0.8812 0.2278 0.032 Uiso calc 1
N N1C 0.19321(9) 0.69659(10) 0.12535(10) 0.0217(4) Uani d 1
C C11C 0.23760(12) 0.65363(13) 0.19509(13) 0.0272(5) Uani d 1
H H11C 0.2856 0.6817 0.2133 0.033 Uiso calc 1
C C12C 0.25070(15) 0.56752(14) 0.17359(15) 0.0420(7) Uani d 1
H H12G 0.2041 0.5394 0.1543 0.063 Uiso calc 1
H H12H 0.2806 0.5393 0.2197 0.063 Uiso calc 1
H H12I 0.2758 0.5680 0.1328 0.063 Uiso calc 1
C C13C 0.20164(13) 0.65577(15) 0.26103(13) 0.0359(6) Uani d 1
H H13G 0.1967 0.7122 0.2761 0.054 Uiso calc 1
H H13H 0.2315 0.6258 0.3060 0.054 Uiso calc 1
H H13I 0.1535 0.6307 0.2434 0.054 Uiso calc 1
N N2C 0.14207(9) 0.80444(10) 0.06068(10) 0.0201(4) Uani d 1
C C21C 0.14526(12) 0.88486(13) 0.02560(13) 0.0247(5) Uani d 1
H H21C 0.1954 0.9067 0.0478 0.030 Uiso calc 1
C C22C 0.13202(14) 0.87677(14) -0.06213(13) 0.0347(6) Uani d 1
H H22G 0.1676 0.8392 -0.0729 0.052 Uiso calc 1
H H22H 0.1370 0.9300 -0.0845 0.052 Uiso calc 1
H H22I 0.0830 0.8558 -0.0856 0.052 Uiso calc 1
C C23C 0.09284(13) 0.94365(13) 0.04646(14) 0.0303(6) Uani d 1
H H23G 0.0432 0.9233 0.0260 0.045 Uiso calc 1
H H23H 0.0969 0.9969 0.0236 0.045 Uiso calc 1
H H23I 0.1046 0.9487 0.1033 0.045 Uiso calc 1
C C1D 0.04966(11) 0.66175(12) -0.09242(12) 0.0209(5) Uani d 1
C C2D 0.02093(11) 0.63235(13) -0.17414(12) 0.0214(5) Uani d 1
C C3D 0.02412(12) 0.68126(14) -0.23634(13) 0.0283(5) Uani d 1
H H3D 0.0435 0.7345 -0.2269 0.034 Uiso calc 1
C C4D -0.00084(13) 0.65272(14) -0.31228(14) 0.0329(6) Uani d 1
H H4D 0.0019 0.6862 -0.3547 0.039 Uiso calc 1
C C5D -0.02962(12) 0.57563(14) -0.32616(13) 0.0309(6) Uani d 1
H H5D -0.0469 0.5562 -0.3782 0.037 Uiso calc 1
C C6D -0.03325(12) 0.52686(14) -0.26466(13) 0.0286(5) Uani d 1
H H6D -0.0534 0.4740 -0.2745 0.034 Uiso calc 1
C C7D -0.00768(12) 0.55463(13) -0.18853(13) 0.0263(5) Uani d 1
H H7D -0.0097 0.5206 -0.1463 0.032 Uiso calc 1
N N1D 0.01586(9) 0.71126(10) -0.05597(10) 0.0227(4) Uani d 1
C C11D -0.06152(12) 0.73053(14) -0.08691(13) 0.0282(5) Uani d 1
H H11D -0.0729 0.7380 -0.1447 0.034 Uiso calc 1
C C12D -0.07695(13) 0.80964(16) -0.05082(14) 0.0407(7) Uani d 1
H H12J -0.0628 0.8044 0.0061 0.061 Uiso calc 1
H H12K -0.1289 0.8220 -0.0696 0.061 Uiso calc 1
H H12L -0.0491 0.8536 -0.0657 0.061 Uiso calc 1
C C13D -0.10924(13) 0.66258(16) -0.07050(15) 0.0421(7) Uani d 1
H H13J -0.0988 0.6121 -0.0943 0.063 Uiso calc 1
H H13K -0.1604 0.6769 -0.0927 0.063 Uiso calc 1
H H13L -0.0991 0.6551 -0.0140 0.063 Uiso calc 1
N N2D 0.11453(9) 0.63989(11) -0.04533(10) 0.0227(4) Uani d 1
C C21D 0.16736(13) 0.59264(15) -0.07247(14) 0.0355(6) Uani d 1
H H21D 0.1514 0.5919 -0.1308 0.043 Uiso calc 1
C C22D 0.24112(13) 0.63313(18) -0.04624(16) 0.0460(7) Uani d 1
H H22J 0.2386 0.6866 -0.0708 0.069 Uiso calc 1
H H22K 0.2769 0.5995 -0.0616 0.069 Uiso calc 1
H H22L 0.2555 0.6394 0.0106 0.069 Uiso calc 1
C C23D 0.16898(15) 0.50588(16) -0.04362(18) 0.0570(9) Uani d 1
H H23J 0.1840 0.5054 0.0136 0.086 Uiso calc 1
H H23K 0.2035 0.4742 -0.0630 0.086 Uiso calc 1
H H23L 0.1205 0.4820 -0.0628 0.086 Uiso calc 1

loop_
_atom_site_aniso_label
_atom_site_aniso_U_11
_atom_site_aniso_U_22
_atom_site_aniso_U_33
_atom_site_aniso_U_12
_atom_site_aniso_U_13
_atom_site_aniso_U_23
Al1 0.0243(3) 0.0176(3) 0.0185(3) 0.0012(3) 0.0061(3) -0.0007(3)
Cl1 0.0279(3) 0.0244(3) 0.0238(3) -0.0044(2) 0.0118(2) 0.0012(2)
C1A 0.0272(12) 0.0177(11) 0.0240(12) -0.0022(9) 0.0088(10) 0.0009(9)
C2A 0.0270(12) 0.0220(12) 0.0192(12) 0.0010(9) 0.0056(9) -0.0022(9)
C3A 0.0319(13) 0.0223(12) 0.0260(13) 0.0006(10) 0.0071(10) -0.0006(10)
C4A 0.0342(14) 0.0247(13) 0.0323(14) -0.0038(11) 0.0058(11) -0.0062(11)
C5A 0.0458(16) 0.0365(15) 0.0225(13) -0.0030(12) 0.0034(11) -0.0093(11)
C6A 0.0579(17) 0.0338(14) 0.0222(13) -0.0019(13) 0.0102(12) 0.0031(11)
C7A 0.0418(15) 0.0236(12) 0.0276(13) -0.0065(11) 0.0086(11) -0.0004(10)
N1A 0.0276(10) 0.0213(10) 0.0221(10) 0.0072(8) 0.0057(8) -0.0026(8)
C11A 0.0302(13) 0.0292(13) 0.0247(13) 0.0075(10) 0.0074(10) -0.0060(10)
C12A 0.0387(15) 0.0424(16) 0.0443(16) 0.0083(12) 0.0201(13) 0.0004(13)
C13A 0.0384(15) 0.0240(13) 0.0438(16) 0.0084(11) 0.0106(12) -0.0027(11)
N2A 0.0257(10) 0.0187(9) 0.0209(10) 0.0031(8) 0.0037(8) -0.0015(8)
C21A 0.0253(12) 0.0270(12) 0.0264(13) 0.0055(10) 0.0004(10) -0.0015(10)
C22A 0.0336(14) 0.0313(13) 0.0321(14) 0.0105(11) 0.0017(11) -0.0036(11)
C23A 0.0277(14) 0.0375(15) 0.0548(18) 0.0023(12) 0.0044(12) -0.0082(13)
C1B 0.0213(11) 0.0263(12) 0.0175(11) 0.0017(9) 0.0079(9) -0.0010(9)
C2B 0.0262(12) 0.0210(11) 0.0198(12) -0.0003(10) 0.0045(9) 0.0056(9)
C3B 0.0258(12) 0.0320(13) 0.0259(13) -0.0011(10) 0.0054(10) 0.0022(10)
C4B 0.0389(15) 0.0341(14) 0.0257(13) -0.0047(12) 0.0020(11) -0.0011(11)
C5B 0.0338(15) 0.0415(15) 0.0356(15) -0.0142(12) -0.0018(12) 0.0086(12)
C6B 0.0281(13) 0.0473(16) 0.0403(16) -0.0046(12) 0.0082(11) 0.0138(13)
C7B 0.0277(13) 0.0335(13) 0.0278(13) 0.0017(11) 0.0085(10) 0.0056(11)
N1B 0.0241(10) 0.0198(9) 0.0193(10) 0.0009(8) 0.0051(8) 0.0042(8)
C11B 0.0276(12) 0.0212(12) 0.0265(13) -0.0042(10) 0.0052(10) 0.0065(10)
C12B 0.0443(15) 0.0322(14) 0.0305(14) 0.0056(12) 0.0146(12) 0.0117(11)
C13B 0.0461(15) 0.0202(12) 0.0300(14) -0.0035(11) 0.0070(12) 0.0007(10)
N2B 0.0295(10) 0.0172(9) 0.0191(10) 0.0033(8) 0.0066(8) 0.0021(7)
C21B 0.0347(13) 0.0219(12) 0.0244(13) 0.0042(10) 0.0073(10) 0.0052(10)
C22B 0.0385(15) 0.0381(15) 0.0379(15) 0.0080(12) 0.0099(12) 0.0133(12)
C23B 0.0419(14) 0.0289(13) 0.0237(13) 0.0024(11) 0.0071(11) 0.0045(10)
Al2 0.0237(3) 0.0166(3) 0.0190(3) 0.0011(3) 0.0068(3) 0.0000(3)
Cl2 0.0264(3) 0.0266(3) 0.0213(3) -0.0061(2) 0.0096(2) 0.0024(2)
C1C 0.0255(12) 0.0221(12) 0.0179(11) 0.0014(9) 0.0116(9) 0.0005(9)
C2C 0.0246(11) 0.0190(11) 0.0191(11) -0.0012(9) 0.0044(9) 0.0040(9)
C3C 0.0320(13) 0.0261(12) 0.0232(12) 0.0007(10) 0.0109(10) -0.0008(10)
C4C 0.0294(13) 0.0336(14) 0.0306(14) -0.0058(11) 0.0107(11) 0.0024(11)
C5C 0.0360(14) 0.0287(13) 0.0247(13) -0.0096(11) 0.0034(11) -0.0005(10)
C6C 0.0371(14) 0.0298(13) 0.0250(13) -0.0024(11) 0.0073(11) -0.0046(10)
C7C 0.0265(12) 0.0305(13) 0.0235(12) 0.0003(10) 0.0075(10) -0.0014(10)
N1C 0.0249(10) 0.0178(9) 0.0214(10) 0.0018(8) 0.0048(8) 0.0032(8)
C11C 0.0293(12) 0.0236(12) 0.0255(13) 0.0014(10) 0.0024(10) 0.0075(10)
C12C 0.0542(17) 0.0272(14) 0.0401(16) 0.0095(12) 0.0060(13) 0.0113(12)
C13C 0.0395(14) 0.0409(15) 0.0245(13) 0.0002(12) 0.0043(11) 0.0081(11)
N2C 0.0234(9) 0.0172(9) 0.0192(10) 0.0012(8) 0.0051(8) 0.0032(8)
C21C 0.0285(12) 0.0190(11) 0.0272(13) 0.0010(10) 0.0089(10) 0.0047(9)
C22C 0.0518(16) 0.0281(13) 0.0272(14) 0.0052(12) 0.0159(12) 0.0077(11)
C23C 0.0362(14) 0.0203(12) 0.0329(14) 0.0025(10) 0.0071(11) 0.0010(10)
C1D 0.0268(12) 0.0156(11) 0.0213(12) -0.0010(9) 0.0082(9) 0.0005(9)
C2D 0.0221(11) 0.0207(11) 0.0219(12) 0.0024(9) 0.0070(9) -0.0021(9)
C3D 0.0356(14) 0.0245(12) 0.0251(13) -0.0038(10) 0.0090(10) -0.0020(10)
C4D 0.0427(15) 0.0339(14) 0.0233(13) -0.0026(12) 0.0111(11) 0.0021(11)
C5D 0.0348(14) 0.0380(14) 0.0206(13) -0.0026(11) 0.0088(10) -0.0085(11)
C6D 0.0302(13) 0.0237(12) 0.0312(14) -0.0036(10) 0.0073(11) -0.0077(10)
C7D 0.0308(13) 0.0229(12) 0.0253(13) 0.0000(10) 0.0078(10) 0.0017(10)
N1D 0.0226(10) 0.0217(10) 0.0233(10) 0.0037(8) 0.0056(8) -0.0020(8)
C11D 0.0252(12) 0.0345(13) 0.0225(12) 0.0078(10) 0.0027(10) -0.0044(10)
C12D 0.0341(14) 0.0491(16) 0.0333(15) 0.0189(13) 0.0001(11) -0.0098(12)
C13D 0.0254(13) 0.0557(18) 0.0434(16) -0.0025(13) 0.0065(11) -0.0035(14)
N2D 0.0236(10) 0.0227(10) 0.0218(10) 0.0038(8) 0.0066(8) -0.0020(8)
C21D 0.0312(14) 0.0446(16) 0.0294(14) 0.0120(12) 0.0063(11) -0.0124(12)
C22D 0.0268(14) 0.072(2) 0.0414(16) 0.0052(14) 0.0137(12) -0.0041(15)
C23D 0.0465(18) 0.0330(16) 0.077(2) 0.0167(13) -0.0068(15) -0.0219(15)

loop_
_atom_type_symbol
_atom_type_description
_atom_type_scat_dispersion_real
_atom_type_scat_dispersion_imag
_atom_type_scat_source
C C 0.0033 0.0016 'International Tables Vol C Tables 4.2.6.8 and 6.1.1.4'
H H 0.0000 0.0000 'International Tables Vol C Tables 4.2.6.8 and 6.1.1.4'
N N 0.0061 0.0033 'International Tables Vol C Tables 4.2.6.8 and 6.1.1.4'
Al Al 0.0645 0.0514 'International Tables Vol C Tables 4.2.6.8 and 6.1.1.4'
Cl Cl 0.1484 0.1585 'International Tables Vol C Tables 4.2.6.8 and 6.1.1.4'

loop_
_geom_angle_atom_site_label_1
_geom_angle_atom_site_label_2
_geom_angle_atom_site_label_3
_geom_angle
_geom_angle_publ_flag
N1A Al1 N1B 122.18(8) y
N1A Al1 N2B 103.84(8) y
N1B Al1 N2B 68.12(7) y
N1A Al1 N2A 68.06(7) y
N1B Al1 N2A 106.08(8) y
N2B Al1 N2A 166.28(8) y
N1A Al1 Cl1 118.73(6) y
N1B Al1 Cl1 119.03(6) y
N2B Al1 Cl1 95.62(6) y
N2A Al1 Cl1 98.02(6) y
N2A C1A N1A 110.55(19) ?
N2A C1A C2A 125.08(19) ?
N1A C1A C2A 124.35(19) ?
C3A C2A C7A 119.5(2) ?
C3A C2A C1A 120.04(19) ?
C7A C2A C1A 120.43(19) ?
C4A C3A C2A 120.1(2) ?
C4A C3A H3A 119.9 ?
C2A C3A H3A 119.9 ?
C5A C4A C3A 120.0(2) ?
C5A C4A H4A 120.0 ?
C3A C4A H4A 120.0 ?
C6A C5A C4A 120.2(2) ?
C6A C5A H5A 119.9 ?
C4A C5A H5A 119.9 ?
C5A C6A C7A 120.3(2) ?
C5A C6A H6A 119.8 ?
C7A C6A H6A 119.8 ?
C6A C7A C2A 119.8(2) ?
C6A C7A H7A 120.1 ?
C2A C7A H7A 120.1 ?
C1A N1A C11A 124.96(18) ?
C1A N1A Al1 92.36(13) ?
C11A N1A Al1 141.91(15) ?
N1A C11A C12A 109.87(19) ?
N1A C11A C13A 109.18(18) ?
C12A C11A C13A 111.9(2) ?
N1A C11A H11A 108.6 ?
C12A C11A H11A 108.6 ?
C13A C11A H11A 108.6 ?
C11A C12A H12A 109.5 ?
C11A C12A H12B 109.5 ?
H12A C12A H12B 109.5 ?
C11A C12A H12C 109.5 ?
H12A C12A H12C 109.5 ?
H12B C12A H12C 109.5 ?
C11A C13A H13A 109.5 ?
C11A C13A H13B 109.5 ?
H13A C13A H13B 109.5 ?
C11A C13A H13C 109.5 ?
H13A C13A H13C 109.5 ?
H13B C13A H13C 109.5 ?
C1A N2A C21A 122.71(18) ?
C1A N2A Al1 88.97(13) ?
C21A N2A Al1 143.97(15) ?
N2A C21A C22A 108.62(18) ?
N2A C21A C23A 111.66(19) ?
C22A C21A C23A 110.3(2) ?
N2A C21A H21A 108.7 ?
C22A C21A H21A 108.7 ?
C23A C21A H21A 108.7 ?
C21A C22A H22A 109.5 ?
C21A C22A H22B 109.5 ?
H22A C22A H22B 109.5 ?
C21A C22A H22C 109.5 ?
H22A C22A H22C 109.5 ?
H22B C22A H22C 109.5 ?
C21A C23A H23A 109.5 ?
C21A C23A H23B 109.5 ?
H23A C23A H23B 109.5 ?
C21A C23A H23C 109.5 ?
H23A C23A H23C 109.5 ?
H23B C23A H23C 109.5 ?
N2B C1B N1B 109.70(18) ?
N2B C1B C2B 127.78(19) ?
N1B C1B C2B 122.53(19) ?
C3B C2B C7B 119.3(2) ?
C3B C2B C1B 119.90(19) ?
C7B C2B C1B 120.7(2) ?
C4B C3B C2B 120.1(2) ?
C4B C3B H3B 120.0 ?
C2B C3B H3B 120.0 ?
C5B C4B C3B 120.1(2) ?
C5B C4B H4B 120.0 ?
C3B C4B H4B 120.0 ?
C6B C5B C4B 120.0(2) ?
C6B C5B H5B 120.0 ?
C4B C5B H5B 120.0 ?
C5B C6B C7B 120.4(2) ?
C5B C6B H6B 119.8 ?
C7B C6B H6B 119.8 ?
C6B C7B C2B 120.1(2) ?
C6B C7B H7B 119.9 ?
C2B C7B H7B 119.9 ?
C1B N1B C11B 121.91(18) ?
C1B N1B Al1 92.08(13) ?
C11B N1B Al1 144.38(14) ?
N1B C11B C13B 111.50(18) ?
N1B C11B C12B 109.98(18) ?
C13B C11B C12B 112.34(19) ?
N1B C11B H11B 107.6 ?
C13B C11B H11B 107.6 ?
C12B C11B H11B 107.6 ?
C11B C12B H12D 109.5 ?
C11B C12B H12E 109.5 ?
H12D C12B H12E 109.5 ?
C11B C12B H12F 109.5 ?
H12D C12B H12F 109.5 ?
H12E C12B H12F 109.5 ?
C11B C13B H13D 109.5 ?
C11B C13B H13E 109.5 ?
H13D C13B H13E 109.5 ?
C11B C13B H13F 109.5 ?
H13D C13B H13F 109.5 ?
H13E C13B H13F 109.5 ?
C1B N2B C21B 126.56(18) ?
C1B N2B Al1 90.04(13) ?
C21B N2B Al1 139.55(15) ?
N2B C21B C22B 113.25(18) ?
N2B C21B C23B 112.61(18) ?
C22B C21B C23B 112.4(2) ?
N2B C21B H21B 105.9 ?
C22B C21B H21B 105.9 ?
C23B C21B H21B 105.9 ?
C21B C22B H22D 109.5 ?
C21B C22B H22E 109.5 ?
H22D C22B H22E 109.5 ?
C21B C22B H22F 109.5 ?
H22D C22B H22F 109.5 ?
H22E C22B H22F 109.5 ?
C21B C23B H23D 109.5 ?
C21B C23B H23E 109.5 ?
H23D C23B H23E 109.5 ?
C21B C23B H23F 109.5 ?
H23D C23B H23F 109.5 ?
H23E C23B H23F 109.5 ?
N2D Al2 N2C 117.22(8) y
N2D Al2 N1D 68.20(7) y
N2C Al2 N1D 105.37(8) y
N2D Al2 N1C 106.71(8) y
N2C Al2 N1C 67.95(7) y
N1D Al2 N1C 169.27(8) y
N2D Al2 Cl2 119.70(6) y
N2C Al2 Cl2 123.08(6) y
N1D Al2 Cl2 95.41(6) y
N1C Al2 Cl2 95.31(6) y
N1C C1C N2C 111.09(19) ?
N1C C1C C2C 125.32(19) ?
N2C C1C C2C 123.57(18) ?
C3C C2C C7C 119.3(2) ?
C3C C2C C1C 121.08(19) ?
C7C C2C C1C 119.59(19) ?
C4C C3C C2C 120.3(2) ?
C4C C3C H3C 119.9 ?
C2C C3C H3C 119.9 ?
C3C C4C C5C 120.0(2) ?
C3C C4C H4C 120.0 ?
C5C C4C H4C 120.0 ?
C6C C5C C4C 120.1(2) ?
C6C C5C H5C 120.0 ?
C4C C5C H5C 120.0 ?
C5C C6C C7C 120.1(2) ?
C5C C6C H6C 120.0 ?
C7C C6C H6C 120.0 ?
C6C C7C C2C 120.3(2) ?
C6C C7C H7C 119.9 ?
C2C C7C H7C 119.9 ?
C1C N1C C11C 121.34(18) ?
C1C N1C Al2 88.97(13) ?
C11C N1C Al2 146.00(14) ?
N1C C11C C12C 109.53(19) ?
N1C C11C C13C 111.13(18) ?
C12C C11C C13C 111.2(2) ?
N1C C11C H11C 108.3 ?
C12C C11C H11C 108.3 ?
C13C C11C H11C 108.3 ?
C11C C12C H12G 109.5 ?
C11C C12C H12H 109.5 ?
H12G C12C H12H 109.5 ?
C11C C12C H12I 109.5 ?
H12G C12C H12I 109.5 ?
H12H C12C H12I 109.5 ?
C11C C13C H13G 109.5 ?
C11C C13C H13H 109.5 ?
H13G C13C H13H 109.5 ?
C11C C13C H13I 109.5 ?
H13G C13C H13I 109.5 ?
H13H C13C H13I 109.5 ?
C1C N2C C21C 121.15(17) ?
C1C N2C Al2 91.97(13) ?
C21C N2C Al2 143.46(14) ?
N2C C21C C23C 111.14(18) ?
N2C C21C C22C 110.10(18) ?
C23C C21C C22C 112.21(19) ?
N2C C21C H21C 107.7 ?
C23C C21C H21C 107.7 ?
C22C C21C H21C 107.7 ?
C21C C22C H22G 109.5 ?
C21C C22C H22H 109.5 ?
H22G C22C H22H 109.5 ?
C21C C22C H22I 109.5 ?
H22G C22C H22I 109.5 ?
H22H C22C H22I 109.5 ?
C21C C23C H23G 109.5 ?
C21C C23C H23H 109.5 ?
H23G C23C H23H 109.5 ?
C21C C23C H23I 109.5 ?
H23G C23C H23I 109.5 ?
H23H C23C H23I 109.5 ?
N1D C1D N2D 110.81(18) ?
N1D C1D C2D 125.81(19) ?
N2D C1D C2D 123.38(18) ?
C3D C2D C7D 119.5(2) ?
C3D C2D C1D 120.51(19) ?
C7D C2D C1D 120.01(19) ?
C4D C3D C2D 120.3(2) ?
C4D C3D H3D 119.9 ?
C2D C3D H3D 119.9 ?
C5D C4D C3D 119.9(2) ?
C5D C4D H4D 120.0 ?
C3D C4D H4D 120.0 ?
C6D C5D C4D 120.1(2) ?
C6D C5D H5D 120.0 ?
C4D C5D H5D 120.0 ?
C5D C6D C7D 120.3(2) ?
C5D C6D H6D 119.8 ?
C7D C6D H6D 119.8 ?
C6D C7D C2D 119.9(2) ?
C6D C7D H7D 120.0 ?
C2D C7D H7D 120.0 ?
C1D N1D C11D 122.25(18) ?
C1D N1D Al2 88.60(13) ?
C11D N1D Al2 145.58(15) ?
N1D C11D C12D 108.87(18) ?
N1D C11D C13D 111.59(19) ?
C12D C11D C13D 110.4(2) ?
N1D C11D H11D 108.6 ?
C12D C11D H11D 108.6 ?
C13D C11D H11D 108.6 ?
C11D C12D H12J 109.5 ?
C11D C12D H12K 109.5 ?
H12J C12D H12K 109.5 ?
C11D C12D H12L 109.5 ?
H12J C12D H12L 109.5 ?
H12K C12D H12L 109.5 ?
C11D C13D H13J 109.5 ?
C11D C13D H13K 109.5 ?
H13J C13D H13K 109.5 ?
C11D C13D H13L 109.5 ?
H13J C13D H13L 109.5 ?
H13K C13D H13L 109.5 ?
C1D N2D C21D 122.89(18) ?
C1D N2D Al2 92.30(13) ?
C21D N2D Al2 144.59(15) ?
N2D C21D C22D 109.7(2) ?
N2D C21D C23D 109.8(2) ?
C22D C21D C23D 112.4(2) ?
N2D C21D H21D 108.2 ?
C22D C21D H21D 108.2 ?
C23D C21D H21D 108.2 ?
C21D C22D H22J 109.5 ?
C21D C22D H22K 109.5 ?
H22J C22D H22K 109.5 ?
C21D C22D H22L 109.5 ?
H22J C22D H22L 109.5 ?
H22K C22D H22L 109.5 ?
C21D C23D H23J 109.5 ?
C21D C23D H23K 109.5 ?
H23J C23D H23K 109.5 ?
C21D C23D H23L 109.5 ?
H23J C23D H23L 109.5 ?
H23K C23D H23L 109.5 ?

loop_
_geom_bond_atom_site_label_1
_geom_bond_atom_site_label_2
_geom_bond_distance
_geom_bond_publ_flag
Al1 N1A 1.9102(18) y
Al1 N1B 1.9157(18) y
Al1 N2B 1.9791(18) y
Al1 N2A 1.9932(18) y
Al1 Cl1 2.2046(8) y
C1A N2A 1.326(3) ?
C1A N1A 1.333(3) ?
C1A C2A 1.495(3) ?
C2A C3A 1.390(3) ?
C2A C7A 1.392(3) ?
C3A C4A 1.383(3) ?
C3A H3A 0.9500 ?
C4A C5A 1.379(3) ?
C4A H4A 0.9500 ?
C5A C6A 1.378(3) ?
C5A H5A 0.9500 ?
C6A C7A 1.384(3) ?
C6A H6A 0.9500 ?
C7A H7A 0.9500 ?
N1A C11A 1.464(3) ?
C11A C12A 1.520(3) ?
C11A C13A 1.520(3) ?
C11A H11A 1.0000 ?
C12A H12A 0.9800 ?
C12A H12B 0.9800 ?
C12A H12C 0.9800 ?
C13A H13A 0.9800 ?
C13A H13B 0.9800 ?
C13A H13C 0.9800 ?
N2A C21A 1.473(3) ?
C21A C22A 1.520(3) ?
C21A C23A 1.522(3) ?
C21A H21A 1.0000 ?
C22A H22A 0.9800 ?
C22A H22B 0.9800 ?
C22A H22C 0.9800 ?
C23A H23A 0.9800 ?
C23A H23B 0.9800 ?
C23A H23C 0.9800 ?
C1B N2B 1.322(3) ?
C1B N1B 1.346(3) ?
C1B C2B 1.491(3) ?
C2B C3B 1.388(3) ?
C2B C7B 1.390(3) ?
C3B C4B 1.388(3) ?
C3B H3B 0.9500 ?
C4B C5B 1.380(3) ?
C4B H4B 0.9500 ?
C5B C6B 1.376(4) ?
C5B H5B 0.9500 ?
C6B C7B 1.381(3) ?
C6B H6B 0.9500 ?
C7B H7B 0.9500 ?
N1B C11B 1.467(3) ?
C11B C13B 1.516(3) ?
C11B C12B 1.523(3) ?
C11B H11B 1.0000 ?
C12B H12D 0.9800 ?
C12B H12E 0.9800 ?
C12B H12F 0.9800 ?
C13B H13D 0.9800 ?
C13B H13E 0.9800 ?
C13B H13F 0.9800 ?
N2B C21B 1.476(3) ?
C21B C22B 1.508(3) ?
C21B C23B 1.522(3) ?
C21B H21B 1.0000 ?
C22B H22D 0.9800 ?
C22B H22E 0.9800 ?
C22B H22F 0.9800 ?
C23B H23D 0.9800 ?
C23B H23E 0.9800 ?
C23B H23F 0.9800 ?
Al2 N2D 1.9046(18) y
Al2 N2C 1.9194(18) y
Al2 N1D 2.0039(18) y
Al2 N1C 2.0076(18) y
Al2 Cl2 2.2027(8) y
C1C N1C 1.317(3) ?
C1C N2C 1.345(3) ?
C1C C2C 1.490(3) ?
C2C C3C 1.389(3) ?
C2C C7C 1.392(3) ?
C3C C4C 1.385(3) ?
C3C H3C 0.9500 ?
C4C C5C 1.386(3) ?
C4C H4C 0.9500 ?
C5C C6C 1.380(3) ?
C5C H5C 0.9500 ?
C6C C7C 1.386(3) ?
C6C H6C 0.9500 ?
C7C H7C 0.9500 ?
N1C C11C 1.477(3) ?
C11C C12C 1.510(3) ?
C11C C13C 1.523(3) ?
C11C H11C 1.0000 ?
C12C H12G 0.9800 ?
C12C H12H 0.9800 ?
C12C H12I 0.9800 ?
C13C H13G 0.9800 ?
C13C H13H 0.9800 ?
C13C H13I 0.9800 ?
N2C C21C 1.475(3) ?
C21C C23C 1.517(3) ?
C21C C22C 1.520(3) ?
C21C H21C 1.0000 ?
C22C H22G 0.9800 ?
C22C H22H 0.9800 ?
C22C H22I 0.9800 ?
C23C H23G 0.9800 ?
C23C H23H 0.9800 ?
C23C H23I 0.9800 ?
C1D N1D 1.322(3) ?
C1D N2D 1.342(3) ?
C1D C2D 1.489(3) ?
C2D C3D 1.387(3) ?
C2D C7D 1.389(3) ?
C3D C4D 1.387(3) ?
C3D H3D 0.9500 ?
C4D C5D 1.380(3) ?
C4D H4D 0.9500 ?
C5D C6D 1.378(3) ?
C5D H5D 0.9500 ?
C6D C7D 1.387(3) ?
C6D H6D 0.9500 ?
C7D H7D 0.9500 ?
N1D C11D 1.468(3) ?
C11D C12D 1.520(3) ?
C11D C13D 1.527(3) ?
C11D H11D 1.0000 ?
C12D H12J 0.9800 ?
C12D H12K 0.9800 ?
C12D H12L 0.9800 ?
C13D H13J 0.9800 ?
C13D H13K 0.9800 ?
C13D H13L 0.9800 ?
N2D C21D 1.465(3) ?
C21D C22D 1.516(3) ?
C21D C23D 1.517(4) ?
C21D H21D 1.0000 ?
C22D H22J 0.9800 ?
C22D H22K 0.9800 ?
C22D H22L 0.9800 ?
C23D H23J 0.9800 ?
C23D H23K 0.9800 ?
C23D H23L 0.9800 ?

loop_
_geom_torsion_atom_site_label_1
_geom_torsion_atom_site_label_2
_geom_torsion_atom_site_label_3
_geom_torsion_atom_site_label_4
_geom_torsion
N2A C1A C2A C3A 113.2(2)
N1A C1A C2A C3A -65.1(3)
N2A C1A C2A C7A -66.8(3)
N1A C1A C2A C7A 115.0(3)
C7A C2A C3A C4A 0.9(3)
C1A C2A C3A C4A -179.1(2)
C2A C3A C4A C5A -1.2(3)
C3A C4A C5A C6A 1.0(4)
C4A C5A C6A C7A -0.4(4)
C5A C6A C7A C2A 0.0(4)
C3A C2A C7A C6A -0.3(3)
C1A C2A C7A C6A 179.7(2)
N2A C1A N1A C11A 169.42(19)
C2A C1A N1A C11A -12.1(3)
N2A C1A N1A Al1 -2.45(18)
C2A C1A N1A Al1 176.06(18)
C1A N1A C11A C12A -109.8(2)
Al1 N1A C11A C12A 56.9(3)
C1A N1A C11A C13A 127.1(2)
Al1 N1A C11A C13A -66.1(3)
N1A C1A N2A C21A 164.08(19)
C2A C1A N2A C21A -14.4(3)
N1A C1A N2A Al1 2.35(17)
C2A C1A N2A Al1 -176.15(19)
C1A N2A C21A C22A 164.8(2)
Al1 N2A C21A C22A -47.4(3)
C1A N2A C21A C23A -73.4(3)
Al1 N2A C21A C23A 74.4(3)
N2B C1B C2B C3B 103.6(3)
N1B C1B C2B C3B -75.9(3)
N2B C1B C2B C7B -79.7(3)
N1B C1B C2B C7B 100.7(3)
C7B C2B C3B C4B 1.0(3)
C1B C2B C3B C4B 177.7(2)
C2B C3B C4B C5B -1.6(4)
C3B C4B C5B C6B 1.0(4)
C4B C5B C6B C7B 0.2(4)
C5B C6B C7B C2B -0.8(4)
C3B C2B C7B C6B 0.2(3)
C1B C2B C7B C6B -176.5(2)
N2B C1B N1B C11B 166.65(18)
C2B C1B N1B C11B -13.7(3)
N2B C1B N1B Al1 -2.16(17)
C2B C1B N1B Al1 177.48(17)
C1B N1B C11B C13B 111.4(2)
Al1 N1B C11B C13B -88.1(3)
C1B N1B C11B C12B -123.3(2)
Al1 N1B C11B C12B 37.2(3)
N1B C1B N2B C21B 163.53(19)
C2B C1B N2B C21B -16.1(3)
N1B C1B N2B Al1 2.08(17)
C2B C1B N2B Al1 -177.5(2)
C1B N2B C21B C22B 72.6(3)
Al1 N2B C21B C22B -136.8(2)
C1B N2B C21B C23B -56.4(3)
Al1 N2B C21B C23B 94.2(2)
N1C C1C C2C C3C 73.6(3)
N2C C1C C2C C3C -108.4(2)
N1C C1C C2C C7C -107.6(3)
N2C C1C C2C C7C 70.4(3)
C7C C2C C3C C4C -1.2(3)
C1C C2C C3C C4C 177.5(2)
C2C C3C C4C C5C 0.8(3)
C3C C4C C5C C6C 0.7(4)
C4C C5C C6C C7C -1.8(4)
C5C C6C C7C C2C 1.4(3)
C3C C2C C7C C6C 0.1(3)
C1C C2C C7C C6C -178.7(2)
N2C C1C N1C C11C -165.00(18)
C2C C1C N1C C11C 13.2(3)
N2C C1C N1C Al2 -1.29(17)
C2C C1C N1C Al2 176.93(19)
C1C N1C C11C C12C -151.4(2)
Al2 N1C C11C C12C 58.7(3)
C1C N1C C11C C13C 85.3(2)
Al2 N1C C11C C13C -64.6(3)
N1C C1C N2C C21C -162.41(18)
C2C C1C N2C C21C 19.3(3)
N1C C1C N2C Al2 1.35(18)
C2C C1C N2C Al2 -176.91(17)
C1C N2C C21C C23C -112.2(2)
Al2 N2C C21C C23C 95.8(3)
C1C N2C C21C C22C 122.8(2)
Al2 N2C C21C C22C -29.1(3)
N1D C1D C2D C3D 79.8(3)
N2D C1D C2D C3D -100.9(3)
N1D C1D C2D C7D -101.8(3)
N2D C1D C2D C7D 77.4(3)
C7D C2D C3D C4D -0.2(3)
C1D C2D C3D C4D 178.2(2)
C2D C3D C4D C5D 0.6(4)
C3D C4D C5D C6D -0.3(4)
C4D C5D C6D C7D -0.4(3)
C5D C6D C7D C2D 0.8(3)
C3D C2D C7D C6D -0.5(3)
C1D C2D C7D C6D -178.9(2)
N2D C1D N1D C11D -166.39(19)
C2D C1D N1D C11D 13.0(3)
N2D C1D N1D Al2 -2.60(17)
C2D C1D N1D Al2 176.75(19)
C1D N1D C11D C12D -158.9(2)
Al2 N1D C11D C12D 50.7(3)
C1D N1D C11D C13D 79.0(3)
Al2 N1D C11D C13D -71.5(3)
N1D C1D N2D C21D -173.06(19)
C2D C1D N2D C21D 7.6(3)
N1D C1D N2D Al2 2.74(18)
C2D C1D N2D Al2 -176.63(18)
C1D N2D C21D C22D 130.6(2)
Al2 N2D C21D C22D -42.1(4)
C1D N2D C21D C23D -105.3(2)
Al2 N2D C21D C23D 81.9(3)
